data_1555045
loop_
_publ_author_name
'Peng, Shao-Zheng'
'Sha, Chin-Kang'

_publ_section_title
;
 Stereoselective Total Syntheses of Guanacastepenes N and O.
;
_journal_issue 14
_journal_name_full 'Organic letters'
_journal_page_first 3486
_journal_page_last 3489
_journal_paper_doi 10.1021/acs.orglett.5b01498
_journal_volume 17
_journal_year 2015
_chemical_formula_sum 'C12 H14 O3'
_chemical_formula_weight 206.23
_space_group_IT_number 14
_space_group_name_Hall '-P 2ybc'
_space_group_name_H-M_alt 'P 1 21/c 1'
_symmetry_cell_setting monoclinic
_symmetry_space_group_name_H-M 'P 1 21/c 1'
_atom_sites_solution_hydrogens geom
_atom_sites_solution_primary direct
_atom_sites_solution_secondary difmap
_audit_creation_method SHELXL-97
_cell_angle_alpha 90.00
_cell_angle_beta 92.2170(10)
_cell_angle_gamma 90.00
_cell_formula_units_Z 4
_cell_length_a 12.3240(10)
_cell_length_b 7.8713(6)
_cell_length_c 10.6532(8)
_cell_measurement_reflns_used 2598
_cell_measurement_temperature 295(2)
_cell_measurement_theta_max 25
_cell_measurement_theta_min 2.5
_cell_volume 1032.65(14)
_computing_cell_refinement 'Bruker Smart'
_computing_data_collection 'Bruker Smart'
_computing_data_reduction 'Bruker Saint'
_computing_molecular_graphics 'Bruker Shelxtl'
_computing_publication_material 'Bruker Shelxtl'
_computing_structure_refinement 'Shelxtl-97 (Sheldrick, 2008)'
_computing_structure_solution 'Shelxtl-97 (Sheldrick, 2008)'
_diffrn_ambient_temperature 295(2)
_diffrn_measured_fraction_theta_full 0.997
_diffrn_measured_fraction_theta_max 0.997
_diffrn_measurement_device_type 'CCD area detector'
_diffrn_measurement_method 'phi and omega scans'
_diffrn_radiation_monochromator graphite
_diffrn_radiation_source 'fine-focus sealed tube'
_diffrn_radiation_type MoK\a
_diffrn_radiation_wavelength 0.71073
_diffrn_reflns_av_R_equivalents 0.0202
_diffrn_reflns_av_sigmaI/netI 0.0209
_diffrn_reflns_limit_h_max 10
_diffrn_reflns_limit_h_min -16
_diffrn_reflns_limit_k_max 9
_diffrn_reflns_limit_k_min -10
_diffrn_reflns_limit_l_max 13
_diffrn_reflns_limit_l_min -14
_diffrn_reflns_number 7447
_diffrn_reflns_theta_full 28.28
_diffrn_reflns_theta_max 28.28
_diffrn_reflns_theta_min 3.07
_exptl_absorpt_coefficient_mu 0.095
_exptl_absorpt_correction_T_max 0.7454
_exptl_absorpt_correction_T_min 0.5945
_exptl_absorpt_correction_type empirical
_exptl_crystal_colour Colorless
_exptl_crystal_density_diffrn 1.327
_exptl_crystal_density_meas ?
_exptl_crystal_density_method 'not measured'
_exptl_crystal_description Lump
_exptl_crystal_F_000 440
_exptl_crystal_size_max 0.30
_exptl_crystal_size_mid 0.30
_exptl_crystal_size_min 0.25
_refine_diff_density_max 0.233
_refine_diff_density_min -0.153
_refine_diff_density_rms 0.036
_refine_ls_extinction_method none
_refine_ls_goodness_of_fit_ref 1.058
_refine_ls_hydrogen_treatment constr
_refine_ls_matrix_type full
_refine_ls_number_parameters 136
_refine_ls_number_reflns 2566
_refine_ls_number_restraints 0
_refine_ls_restrained_S_all 1.058
_refine_ls_R_factor_all 0.0541
_refine_ls_R_factor_gt 0.0451
_refine_ls_shift/su_max 0.000
_refine_ls_shift/su_mean 0.000
_refine_ls_structure_factor_coef Fsqd
_refine_ls_weighting_details 'calc w=1/[\s^2^(Fo^2^)+(0.0711P)^2^+0.1226P] where P=(Fo^2^+2Fc^2^)/3'
_refine_ls_weighting_scheme calc
_refine_ls_wR_factor_gt 0.1254
_refine_ls_wR_factor_ref 0.1336
_reflns_number_gt 2060
_reflns_number_total 2566
_reflns_threshold_expression >2sigma(I)
_cod_data_source_file ol5b01498_si_005.cif
_cod_data_source_block 090218
_cod_depositor_comments
;
The following automatic conversions were performed:

data item '_symmetry_cell_setting' value 'Monoclinic' was changed to
'monoclinic' in accordance with the
/home/saulius/struct/COD-crude-data/automatic-downloads/DataCite-retrospective/ACS/depositions/lib/dictionaries/cif_core.dic
dictionary named 'cif_core.dic' version 2.4.2 last updated on
2011-04-26.

data item '_exptl_crystal_density_meas' value 'not measured' was
changed to '?' -- the value is perceived as not measured.

Automatic conversion script
Id: cif_fix_values 6909 2019-04-08 15:41:33Z antanas 
;
_cod_original_sg_symbol_H-M P2(1)/c
_cod_database_code 1555045

loop_
_symmetry_equiv_pos_as_xyz
'x, y, z'
'-x, y+1/2, -z+1/2'
'-x, -y, -z'
'x, -y-1/2, z-1/2'

loop_
_atom_site_label
_atom_site_type_symbol
_atom_site_fract_x
_atom_site_fract_y
_atom_site_fract_z
_atom_site_U_iso_or_equiv
_atom_site_adp_type
_atom_site_occupancy
_atom_site_symmetry_multiplicity
_atom_site_calc_flag
_atom_site_refinement_flags
C1 C 0.71987(10) 1.18451(16) 0.96247(12) 0.0457(3) Uani 1 1 d .
H1 H 0.6964 1.2670 0.8981 0.055 Uiso 1 1 calc R
C2 C 0.84105(13) 1.1999(2) 0.98531(15) 0.0624(4) Uani 1 1 d .
H2A H 0.8663 1.1055 1.0373 0.075 Uiso 1 1 calc R
H2B H 0.8566 1.3039 1.0314 0.075 Uiso 1 1 calc R
C3 C 0.90396(14) 1.2012(3) 0.86477(17) 0.0747(5) Uani 1 1 d .
H3A H 0.8659 1.2745 0.8045 0.090 Uiso 1 1 calc R
H3B H 0.9746 1.2516 0.8833 0.090 Uiso 1 1 calc R
C4 C 0.92109(12) 1.0303(3) 0.80305(15) 0.0707(5) Uani 1 1 d .
H4A H 0.9644 0.9602 0.8607 0.085 Uiso 1 1 calc R
H4B H 0.9631 1.0481 0.7291 0.085 Uiso 1 1 calc R
C5 C 0.81893(12) 0.9319(2) 0.76385(13) 0.0602(4) Uani 1 1 d .
H5A H 0.7737 1.0022 0.7084 0.072 Uiso 1 1 calc R
H5B H 0.8393 0.8317 0.7172 0.072 Uiso 1 1 calc R
C6 C 0.75419(11) 0.87805(17) 0.87449(11) 0.0466(3) Uani 1 1 d .
C7 C 0.72508(13) 0.69997(18) 0.89799(14) 0.0584(4) Uani 1 1 d .
H7 H 0.7453 0.6187 0.8333 0.070 Uiso 1 1 calc R
C8 C 0.62874(13) 0.65107(18) 0.97244(14) 0.0591(4) Uani 1 1 d .
H8A H 0.5669 0.6307 0.9153 0.071 Uiso 1 1 calc R
H8B H 0.6447 0.5462 1.0173 0.071 Uiso 1 1 calc R
C9 C 0.60020(12) 0.78603(16) 1.06448(12) 0.0490(3) Uani 1 1 d .
H9 H 0.5661 0.7575 1.1380 0.059 Uiso 1 1 calc R
C10 C 0.62398(9) 0.94657(15) 1.04012(10) 0.0407(3) Uani 1 1 d .
C11 C 0.67608(9) 1.00794(14) 0.92450(10) 0.0389(3) Uani 1 1 d .
H11 H 0.6183 1.0249 0.8599 0.047 Uiso 1 1 calc R
C12 C 0.61331(10) 1.09103(16) 1.12624(11) 0.0440(3) Uani 1 1 d .
O1 O 0.66678(8) 1.22533(12) 1.08030(9) 0.0528(3) Uani 1 1 d .
O2 O 0.81478(8) 0.77909(13) 0.96789(9) 0.0588(3) Uani 1 1 d .
O3 O 0.56692(8) 1.10041(14) 1.22388(9) 0.0583(3) Uani 1 1 d .

loop_
_atom_site_aniso_label
_atom_site_aniso_U_11
_atom_site_aniso_U_22
_atom_site_aniso_U_33
_atom_site_aniso_U_23
_atom_site_aniso_U_13
_atom_site_aniso_U_12
C1 0.0519(7) 0.0418(6) 0.0437(6) 0.0011(5) 0.0036(5) -0.0010(5)
C2 0.0550(8) 0.0743(10) 0.0579(8) -0.0095(7) 0.0033(6) -0.0169(7)
C3 0.0583(9) 0.0940(14) 0.0730(10) 0.0006(9) 0.0149(8) -0.0210(9)
C4 0.0523(8) 0.1000(13) 0.0609(9) 0.0057(9) 0.0149(7) 0.0081(8)
C5 0.0610(8) 0.0740(10) 0.0462(7) -0.0047(6) 0.0103(6) 0.0119(7)
C6 0.0517(7) 0.0479(7) 0.0399(6) -0.0040(5) -0.0003(5) 0.0093(5)
C7 0.0760(10) 0.0429(7) 0.0563(8) -0.0088(6) 0.0008(7) 0.0126(6)
C8 0.0795(10) 0.0363(7) 0.0612(8) -0.0015(6) -0.0009(7) -0.0003(6)
C9 0.0594(8) 0.0423(7) 0.0453(6) 0.0035(5) 0.0030(5) -0.0024(5)
C10 0.0443(6) 0.0402(6) 0.0375(5) -0.0008(4) 0.0008(4) 0.0020(5)
C11 0.0418(6) 0.0376(6) 0.0371(5) 0.0004(4) -0.0006(4) 0.0029(4)
C12 0.0462(6) 0.0437(6) 0.0421(6) -0.0022(5) 0.0010(5) 0.0033(5)
O1 0.0632(6) 0.0402(5) 0.0558(5) -0.0104(4) 0.0118(4) -0.0032(4)
O2 0.0603(6) 0.0567(6) 0.0590(6) 0.0049(4) -0.0024(5) 0.0185(4)
O3 0.0661(6) 0.0641(7) 0.0455(5) -0.0089(4) 0.0112(4) 0.0030(5)

loop_
_atom_type_symbol
_atom_type_description
_atom_type_scat_dispersion_real
_atom_type_scat_dispersion_imag
_atom_type_scat_source
C C 0.0033 0.0016 'International Tables Vol C Tables 4.2.6.8 and 6.1.1.4'
H H 0.0000 0.0000 'International Tables Vol C Tables 4.2.6.8 and 6.1.1.4'
O O 0.0106 0.0060 'International Tables Vol C Tables 4.2.6.8 and 6.1.1.4'

loop_
_geom_angle_atom_site_label_1
_geom_angle_atom_site_label_2
_geom_angle_atom_site_label_3
_geom_angle
O1 C1 C2 108.34(11)
O1 C1 C11 104.96(9)
C2 C1 C11 116.71(11)
O1 C1 H1 108.9
C2 C1 H1 108.9
C11 C1 H1 108.9
C1 C2 C3 113.39(12)
C1 C2 H2A 108.9
C3 C2 H2A 108.9
C1 C2 H2B 108.9
C3 C2 H2B 108.9
H2A C2 H2B 107.7
C4 C3 C2 116.30(15)
C4 C3 H3A 108.2
C2 C3 H3A 108.2
C4 C3 H3B 108.2
C2 C3 H3B 108.2
H3A C3 H3B 107.4
C3 C4 C5 116.29(13)
C3 C4 H4A 108.2
C5 C4 H4A 108.2
C3 C4 H4B 108.2
C5 C4 H4B 108.2
H4A C4 H4B 107.4
C6 C5 C4 112.65(12)
C6 C5 H5A 109.1
C4 C5 H5A 109.1
C6 C5 H5B 109.1
C4 C5 H5B 109.1
H5A C5 H5B 107.8
O2 C6 C7 59.54(9)
O2 C6 C5 114.43(11)
C7 C6 C5 122.70(12)
O2 C6 C11 116.05(10)
C7 C6 C11 114.88(11)
C5 C6 C11 116.58(12)
O2 C7 C6 59.45(9)
O2 C7 C8 116.18(12)
C6 C7 C8 122.46(12)
O2 C7 H7 115.6
C6 C7 H7 115.6
C8 C7 H7 115.6
C9 C8 C7 111.98(12)
C9 C8 H8A 109.2
C7 C8 H8A 109.2
C9 C8 H8B 109.2
C7 C8 H8B 109.2
H8A C8 H8B 107.9
C10 C9 C8 119.28(12)
C10 C9 H9 120.4
C8 C9 H9 120.4
C9 C10 C12 126.12(11)
C9 C10 C11 125.18(11)
C12 C10 C11 108.46(10)
C10 C11 C6 111.81(10)
C10 C11 C1 103.48(9)
C6 C11 C1 118.73(10)
C10 C11 H11 107.4
C6 C11 H11 107.4
C1 C11 H11 107.4
O3 C12 O1 121.26(11)
O3 C12 C10 129.88(12)
O1 C12 C10 108.86(10)
C12 O1 C1 112.20(9)
C6 O2 C7 61.01(9)

loop_
_geom_bond_atom_site_label_1
_geom_bond_atom_site_label_2
_geom_bond_distance
C1 O1 1.4732(15)
C1 C2 1.509(2)
C1 C11 1.5394(17)
C1 H1 0.9800
C2 C3 1.525(2)
C2 H2A 0.9700
C2 H2B 0.9700
C3 C4 1.515(3)
C3 H3A 0.9700
C3 H3B 0.9700
C4 C5 1.523(2)
C4 H4A 0.9700
C4 H4B 0.9700
C5 C6 1.5093(19)
C5 H5A 0.9700
C5 H5B 0.9700
C6 O2 1.4481(15)
C6 C7 1.471(2)
C6 C11 1.5150(16)
C7 O2 1.4494(19)
C7 C8 1.503(2)
C7 H7 0.9800
C8 C9 1.497(2)
C8 H8A 0.9700
C8 H8B 0.9700
C9 C10 1.3252(18)
C9 H9 0.9300
C10 C12 1.4702(16)
C10 C11 1.4913(16)
C11 H11 0.9800
C12 O3 1.2085(15)
C12 O1 1.3476(16)
